data_2235179
loop_
_publ_author_name
'Owczarzak, Anita M.'
'Kubicki, Maciej'

_publ_section_title
;
 4-Phenyl-1<i>H</i>-imidazole-2(3<i>H</i>)-thione
;
_journal_coeditor_code NK2157
_journal_issue 6
_journal_name_full 'Acta Crystallographica Section E'
_journal_page_first o1686
_journal_paper_doi 10.1107/S1600536812020090
_journal_volume 68
_journal_year 2012
_chemical_formula_iupac 'C9 H8 N2 S'
_chemical_formula_moiety 'C9 H8 N2 S'
_chemical_formula_sum 'C9 H8 N2 S'
_chemical_formula_weight 176.23
_chemical_name_systematic
;
4-Phenyl-1<i>H</i>-imidazole-2(3<i>H</i>)-thione
;
_space_group_IT_number 9
_symmetry_cell_setting monoclinic
_symmetry_space_group_name_Hall 'C -2yc'
_symmetry_space_group_name_H-M 'C 1 c 1'
_atom_sites_solution_hydrogens geom
_atom_sites_solution_primary direct
_atom_sites_solution_secondary difmap
_audit_creation_method SHELXL-97
_cell_angle_alpha 90.00
_cell_angle_beta 91.858(6)
_cell_angle_gamma 90.00
_cell_formula_units_Z 16
_cell_length_a 11.7578(5)
_cell_length_b 11.8071(5)
_cell_length_c 25.1339(18)
_cell_measurement_reflns_used 4788
_cell_measurement_temperature 295(2)
_cell_measurement_theta_max 26.9305
_cell_measurement_theta_min 2.4274
_cell_volume 3487.4(3)
_computing_cell_refinement 'CrysAlis PRO (Agilent, 2011)'
_computing_data_collection 'CrysAlis PRO (Agilent, 2011)'
_computing_data_reduction 'CrysAlis PRO (Agilent, 2011)'
_computing_molecular_graphics
;
XP (Sheldrick, 2008) and Mercury (Macrae <i>et al.</i>, 2008)
;
_computing_publication_material 'SHELXL97 (Sheldrick, 2008)'
_computing_structure_refinement 'SHELXL97 (Sheldrick, 2008)'
_computing_structure_solution 'SIR92 (Altomare <i>et al.</i>, 1993)'
_diffrn_ambient_temperature 295(2)
_diffrn_detector_area_resol_mean 16.1544
_diffrn_measured_fraction_theta_full 1.000
_diffrn_measured_fraction_theta_max 0.921
_diffrn_measurement_device_type 'Xcalibur, Eos'
_diffrn_measurement_method \w-scan
_diffrn_radiation_monochromator graphite
_diffrn_radiation_source 'Enhance (Mo) X-ray Source'
_diffrn_radiation_type 'Mo K\a'
_diffrn_radiation_wavelength 0.71073
_diffrn_reflns_av_R_equivalents 0.0449
_diffrn_reflns_av_sigmaI/netI 0.0501
_diffrn_reflns_limit_h_max 9
_diffrn_reflns_limit_h_min -14
_diffrn_reflns_limit_k_max 14
_diffrn_reflns_limit_k_min -14
_diffrn_reflns_limit_l_max 30
_diffrn_reflns_limit_l_min -30
_diffrn_reflns_number 11682
_diffrn_reflns_theta_full 25.00
_diffrn_reflns_theta_max 26.99
_diffrn_reflns_theta_min 2.45
_exptl_absorpt_coefficient_mu 0.312
_exptl_absorpt_correction_T_max 1.00000
_exptl_absorpt_correction_T_min 0.92834
_exptl_absorpt_correction_type multi-scan
_exptl_absorpt_process_details '(CrysAlis PRO; Agilent, 2011)'
_exptl_crystal_colour yellow
_exptl_crystal_density_diffrn 1.343
_exptl_crystal_density_method 'not measured'
_exptl_crystal_description plate
_exptl_crystal_F_000 1472
_exptl_crystal_size_max 0.2
_exptl_crystal_size_mid 0.16
_exptl_crystal_size_min 0.03
_refine_diff_density_max 0.803
_refine_diff_density_min -0.267
_refine_ls_abs_structure_details 'Flack (1983), 1447 Friedel pairs'
_refine_ls_abs_structure_Flack 0.01(13)
_refine_ls_extinction_method none
_refine_ls_goodness_of_fit_ref 1.077
_refine_ls_hydrogen_treatment constr
_refine_ls_matrix_type full
_refine_ls_number_parameters 433
_refine_ls_number_reflns 5247
_refine_ls_number_restraints 2
_refine_ls_restrained_S_all 1.077
_refine_ls_R_factor_all 0.0823
_refine_ls_R_factor_gt 0.0646
_refine_ls_shift/su_max 0.001
_refine_ls_shift/su_mean 0.000
_refine_ls_structure_factor_coef Fsqd
_refine_ls_weighting_details 'calc w=1/[\s^2^(Fo^2^)+(0.0730P)^2^+5.3460P] where P=(Fo^2^+2Fc^2^)/3'
_refine_ls_weighting_scheme calc
_refine_ls_wR_factor_gt 0.1524
_refine_ls_wR_factor_ref 0.1646
_reflns_number_gt 4168
_reflns_number_total 5247
_reflns_threshold_expression I>2\s(I)
_cod_data_source_file nk2157.cif
_cod_data_source_block I
_cod_original_sg_symbol_H-M 'C c'
_cod_database_code 2235179
_cod_database_fobs_code 2235179

loop_
_symmetry_equiv_pos_as_xyz
'x, y, z'
'x, -y, z+1/2'
'x+1/2, y+1/2, z'
'x+1/2, -y+1/2, z+1/2'

loop_
_atom_site_type_symbol
_atom_site_label
_atom_site_fract_x
_atom_site_fract_y
_atom_site_fract_z
_atom_site_U_iso_or_equiv
_atom_site_adp_type
_atom_site_calc_flag
_atom_site_refinement_flags
_atom_site_occupancy
_atom_site_symmetry_multiplicity
N N1A 0.4989(5) 0.4546(4) 0.8218(2) 0.0444(12) Uani d . 1 1
H H1A 0.4424 0.4129 0.8115 0.053 Uiso calc R 1 1
C C2A 0.5332(5) 0.5485(5) 0.7969(3) 0.0345(13) Uani d . 1 1
S S2A 0.47435(12) 0.60428(14) 0.74045(7) 0.0458(4) Uani d . 1 1
N N3A 0.6236(4) 0.5869(4) 0.8257(2) 0.0371(11) Uani d . 1 1
H H3A 0.6619 0.6464 0.8179 0.045 Uiso calc R 1 1
C C4A 0.6471(5) 0.5183(5) 0.8695(2) 0.0360(13) Uani d . 1 1
C C41A 0.7430(6) 0.5375(5) 0.9085(3) 0.0411(15) Uani d . 1 1
C C42A 0.8265(8) 0.6105(8) 0.8996(4) 0.070(3) Uani d . 1 1
H H42A 0.8229 0.6528 0.8684 0.084 Uiso calc R 1 1
C C43A 0.9180(9) 0.6267(9) 0.9345(4) 0.079(3) Uani d . 1 1
H H43A 0.9745 0.6785 0.9263 0.095 Uiso calc R 1 1
C C44A 0.9258(7) 0.5679(8) 0.9802(4) 0.067(2) Uani d . 1 1
H H44A 0.9857 0.5797 1.0046 0.080 Uiso calc R 1 1
C C45A 0.8436(9) 0.4911(8) 0.9894(4) 0.072(3) Uani d . 1 1
H H45A 0.8495 0.4460 1.0197 0.086 Uiso calc R 1 1
C C46A 0.7474(7) 0.4777(7) 0.9534(3) 0.0558(19) Uani d . 1 1
H H46A 0.6890 0.4280 0.9613 0.067 Uiso calc R 1 1
C C5A 0.5680(6) 0.4349(5) 0.8665(3) 0.0428(14) Uani d . 1 1
H H5A 0.5613 0.3750 0.8902 0.051 Uiso calc R 1 1
N N1B 0.0966(4) 0.3495(5) 0.7179(2) 0.0435(13) Uani d . 1 1
H H1B 0.0559 0.2940 0.7286 0.052 Uiso calc R 1 1
C C2B 0.1929(5) 0.3860(5) 0.7428(2) 0.0378(14) Uani d . 1 1
S S2B 0.25122(12) 0.33365(14) 0.79993(7) 0.0466(4) Uani d . 1 1
N N3B 0.2285(4) 0.4711(4) 0.7131(2) 0.0358(11) Uani d . 1 1
H H3B 0.2896 0.5091 0.7199 0.043 Uiso calc R 1 1
C C4B 0.1546(5) 0.4916(5) 0.6695(2) 0.0348(13) Uani d . 1 1
C C41B 0.1702(6) 0.5816(6) 0.6307(3) 0.0422(15) Uani d . 1 1
C C42B 0.2505(8) 0.6634(9) 0.6382(4) 0.076(3) Uani d . 1 1
H H42B 0.2988 0.6638 0.6682 0.091 Uiso calc R 1 1
C C43B 0.2579(9) 0.7492(9) 0.5979(5) 0.096(4) Uani d . 1 1
H H43B 0.3120 0.8059 0.6032 0.116 Uiso calc R 1 1
C C44B 0.1938(8) 0.7536(9) 0.5539(4) 0.062(2) Uani d . 1 1
H H44B 0.2034 0.8092 0.5283 0.075 Uiso calc R 1 1
C C45B 0.1127(9) 0.6719(8) 0.5484(4) 0.076(3) Uani d . 1 1
H H45B 0.0639 0.6736 0.5186 0.091 Uiso calc R 1 1
C C46B 0.0997(8) 0.5848(7) 0.5859(3) 0.067(2) Uani d . 1 1
H H46B 0.0439 0.5298 0.5805 0.081 Uiso calc R 1 1
C C5B 0.0719(6) 0.4130(5) 0.6731(3) 0.0442(15) Uani d . 1 1
H H5B 0.0098 0.4034 0.6496 0.053 Uiso calc R 1 1
N N1C 0.5331(4) 0.2879(4) 0.7138(2) 0.0469(13) Uani d . 1 1
H H1C 0.5905 0.3287 0.7238 0.056 Uiso calc R 1 1
C C2C 0.4983(5) 0.1952(5) 0.7392(3) 0.0364(13) Uani d . 1 1
S S2C 0.55718(13) 0.14044(14) 0.79617(7) 0.0481(4) Uani d . 1 1
N N3C 0.4080(4) 0.1579(4) 0.7113(2) 0.0368(11) Uani d . 1 1
H H3C 0.3689 0.0991 0.7192 0.044 Uiso calc R 1 1
C C4C 0.3853(5) 0.2275(5) 0.6673(2) 0.0376(14) Uani d . 1 1
C C41C 0.2895(5) 0.2125(6) 0.6298(3) 0.0425(15) Uani d . 1 1
C C42C 0.1987(7) 0.1387(7) 0.6398(3) 0.053(2) Uani d . 1 1
H H42C 0.1989 0.0963 0.6710 0.064 Uiso calc R 1 1
C C43C 0.1101(8) 0.1297(8) 0.6034(4) 0.074(3) Uani d . 1 1
H H43C 0.0504 0.0803 0.6099 0.089 Uiso calc R 1 1
C C44C 0.1083(9) 0.1948(7) 0.5560(4) 0.070(3) Uani d . 1 1
H H44C 0.0477 0.1890 0.5314 0.084 Uiso calc R 1 1
C C45C 0.1965(7) 0.2658(8) 0.5470(3) 0.0518(19) Uani d . 1 1
H H45C 0.1962 0.3091 0.5161 0.062 Uiso calc R 1 1
C C46C 0.2816(7) 0.2737(7) 0.5813(3) 0.055(2) Uani d . 1 1
H H46C 0.3408 0.3226 0.5735 0.066 Uiso calc R 1 1
C C5C 0.4655(6) 0.3088(6) 0.6699(3) 0.0482(16) Uani d . 1 1
H H5C 0.4733 0.3683 0.6461 0.058 Uiso calc R 1 1
N N1D 0.9343(5) 0.3980(5) 0.8200(2) 0.0492(14) Uani d . 1 1
H H1D 0.9739 0.4548 0.8099 0.059 Uiso calc R 1 1
C C2D 0.8402(5) 0.3599(5) 0.7950(3) 0.0371(13) Uani d . 1 1
S S2D 0.77977(13) 0.41209(14) 0.73786(7) 0.0503(4) Uani d . 1 1
N N3D 0.8053(4) 0.2707(4) 0.8242(2) 0.0398(12) Uani d . 1 1
H H3D 0.7458 0.2307 0.8168 0.048 Uiso calc R 1 1
C C4D 0.8767(5) 0.2527(5) 0.8668(2) 0.0381(14) Uani d . 1 1
C C41D 0.8657(6) 0.1604(6) 0.9059(3) 0.0421(15) Uani d . 1 1
C C42D 0.7813(7) 0.0797(7) 0.9028(3) 0.061(2) Uani d . 1 1
H H42D 0.7277 0.0843 0.8748 0.073 Uiso calc R 1 1
C C43D 0.7718(9) -0.0058(9) 0.9380(4) 0.084(3) Uani d . 1 1
H H43D 0.7117 -0.0570 0.9356 0.101 Uiso calc R 1 1
C C44D 0.8559(8) -0.0141(8) 0.9782(4) 0.064(2) Uani d . 1 1
H H44D 0.8535 -0.0735 1.0024 0.077 Uiso calc R 1 1
C C45D 0.9391(7) 0.0611(7) 0.9825(3) 0.054(2) Uani d . 1 1
H H45D 0.9929 0.0559 1.0103 0.065 Uiso calc R 1 1
C C46D 0.9459(7) 0.1450(7) 0.9465(3) 0.0522(19) Uani d . 1 1
H H46D 1.0072 0.1947 0.9491 0.063 Uiso calc R 1 1
C C5D 0.9591(6) 0.3327(6) 0.8646(3) 0.0519(17) Uani d . 1 1
H H5D 1.0205 0.3419 0.8884 0.062 Uiso calc R 1 1

loop_
_atom_site_aniso_label
_atom_site_aniso_U_11
_atom_site_aniso_U_22
_atom_site_aniso_U_33
_atom_site_aniso_U_12
_atom_site_aniso_U_13
_atom_site_aniso_U_23
N1A 0.047(3) 0.034(3) 0.051(3) -0.008(2) -0.005(3) 0.003(2)
C2A 0.026(3) 0.029(3) 0.049(3) -0.008(2) 0.001(3) 0.009(2)
S2A 0.0409(9) 0.0470(9) 0.0487(9) -0.0178(7) -0.0117(7) 0.0096(7)
N3A 0.036(3) 0.036(3) 0.040(3) -0.001(2) -0.001(2) 0.009(2)
C4A 0.036(3) 0.035(3) 0.037(3) -0.003(3) -0.001(2) 0.003(2)
C41A 0.044(4) 0.040(3) 0.039(4) 0.006(3) 0.002(3) 0.006(3)
C42A 0.062(6) 0.087(6) 0.059(5) 0.002(5) -0.031(4) 0.014(5)
C43A 0.076(6) 0.090(6) 0.070(6) -0.033(5) -0.015(5) 0.023(5)
C44A 0.042(4) 0.090(6) 0.067(5) -0.015(4) -0.016(4) 0.011(5)
C45A 0.089(7) 0.064(5) 0.061(5) -0.012(5) -0.029(5) 0.020(4)
C46A 0.046(4) 0.071(5) 0.049(4) -0.009(4) -0.014(3) 0.007(4)
C5A 0.045(4) 0.043(3) 0.040(3) -0.010(3) 0.000(3) 0.002(3)
N1B 0.035(3) 0.043(3) 0.052(3) -0.021(2) -0.004(2) 0.002(2)
C2B 0.039(3) 0.031(3) 0.044(3) 0.002(3) 0.003(3) 0.000(3)
S2B 0.0386(9) 0.0488(9) 0.0516(9) -0.0184(7) -0.0101(7) 0.0157(7)
N3B 0.023(2) 0.039(3) 0.045(3) -0.011(2) 0.000(2) -0.005(2)
C4B 0.035(3) 0.039(3) 0.031(3) 0.002(3) -0.002(2) 0.002(2)
C41B 0.037(4) 0.045(4) 0.044(4) 0.000(3) -0.005(3) -0.001(3)
C42B 0.080(7) 0.088(6) 0.058(5) -0.014(5) -0.036(5) 0.041(5)
C43B 0.082(7) 0.078(6) 0.128(10) -0.036(5) -0.018(7) 0.038(6)
C44B 0.062(5) 0.072(6) 0.052(5) 0.009(4) -0.001(4) 0.022(4)
C45B 0.107(8) 0.077(6) 0.042(4) -0.004(6) -0.030(5) 0.024(4)
C46B 0.082(6) 0.066(5) 0.052(5) -0.011(4) -0.013(4) 0.013(4)
C5B 0.042(4) 0.043(4) 0.047(4) -0.011(3) -0.011(3) 0.001(3)
N1C 0.039(3) 0.042(3) 0.059(4) -0.018(2) -0.002(3) 0.005(3)
C2C 0.031(3) 0.035(3) 0.042(3) -0.006(2) -0.003(3) -0.007(3)
S2C 0.0442(10) 0.0442(9) 0.0550(10) -0.0178(8) -0.0112(7) 0.0072(8)
N3C 0.029(3) 0.035(2) 0.046(3) -0.014(2) 0.002(2) -0.007(2)
C4C 0.036(3) 0.036(3) 0.041(3) 0.001(3) 0.005(3) -0.003(3)
C41C 0.033(3) 0.049(4) 0.046(4) -0.009(3) -0.006(3) -0.007(3)
C42C 0.052(5) 0.057(5) 0.051(4) -0.017(3) 0.000(4) 0.020(4)
C43C 0.052(5) 0.074(6) 0.094(7) -0.024(4) -0.024(5) 0.016(5)
C44C 0.093(7) 0.059(5) 0.055(5) -0.005(5) -0.038(5) 0.008(4)
C45C 0.047(4) 0.069(5) 0.039(4) -0.008(4) 0.001(3) 0.005(3)
C46C 0.063(5) 0.051(4) 0.052(4) -0.006(3) 0.010(4) 0.016(3)
C5C 0.050(4) 0.046(4) 0.049(4) -0.009(3) -0.004(3) 0.012(3)
N1D 0.043(3) 0.049(3) 0.054(4) -0.008(3) -0.004(3) 0.008(3)
C2D 0.022(3) 0.040(3) 0.050(3) -0.011(2) 0.005(2) -0.006(3)
S2D 0.0433(10) 0.0495(10) 0.0578(10) -0.0173(7) -0.0051(8) 0.0106(8)
N3D 0.039(3) 0.034(3) 0.046(3) -0.006(2) 0.004(2) 0.004(2)
C4D 0.033(3) 0.040(3) 0.042(3) 0.000(3) 0.002(3) -0.009(3)
C41D 0.043(4) 0.039(3) 0.044(4) -0.001(3) 0.006(3) -0.003(3)
C42D 0.061(5) 0.059(5) 0.062(5) -0.024(4) -0.022(4) 0.017(4)
C43D 0.085(7) 0.091(6) 0.074(6) -0.043(5) -0.034(5) 0.039(5)
C44D 0.073(6) 0.055(5) 0.064(5) 0.003(4) 0.010(4) 0.019(4)
C45D 0.036(4) 0.075(5) 0.050(4) 0.004(4) 0.005(3) -0.006(4)
C46D 0.043(4) 0.059(4) 0.055(4) -0.012(3) -0.004(3) 0.000(3)
C5D 0.045(4) 0.054(4) 0.055(4) -0.012(3) -0.011(3) 0.006(3)

loop_
_atom_type_symbol
_atom_type_description
_atom_type_scat_dispersion_real
_atom_type_scat_dispersion_imag
_atom_type_scat_source
C C 0.0033 0.0016 'International Tables Vol C Tables 4.2.6.8 and 6.1.1.4'
H H 0.0000 0.0000 'International Tables Vol C Tables 4.2.6.8 and 6.1.1.4'
N N 0.0061 0.0033 'International Tables Vol C Tables 4.2.6.8 and 6.1.1.4'
S S 0.1246 0.1234 'International Tables Vol C Tables 4.2.6.8 and 6.1.1.4'

loop_
_geom_angle_atom_site_label_1
_geom_angle_atom_site_label_2
_geom_angle_atom_site_label_3
_geom_angle
C2A N1A C5A 109.9(5)
C2A N1A H1A 125.0
C5A N1A H1A 125.0
N1A C2A N3A 105.7(5)
N1A C2A S2A 126.3(5)
N3A C2A S2A 127.9(4)
C2A N3A C4A 111.4(5)
C2A N3A H3A 124.3
C4A N3A H3A 124.3
C5A C4A N3A 105.1(6)
C5A C4A C41A 130.7(6)
N3A C4A C41A 124.2(6)
C46A C41A C42A 118.5(8)
C46A C41A C4A 119.1(7)
C42A C41A C4A 122.4(6)
C41A C42A C43A 123.3(9)
C41A C42A H42A 118.4
C43A C42A H42A 118.4
C44A C43A C42A 120.1(9)
C44A C43A H43A 119.9
C42A C43A H43A 119.9
C43A C44A C45A 117.7(9)
C43A C44A H44A 121.2
C45A C44A H44A 121.2
C44A C45A C46A 121.3(9)
C44A C45A H45A 119.3
C46A C45A H45A 119.3
C41A C46A C45A 119.0(8)
C41A C46A H46A 120.5
C45A C46A H46A 120.5
C4A C5A N1A 107.9(6)
C4A C5A H5A 126.1
N1A C5A H5A 126.1
C2B N1B C5B 111.1(5)
C2B N1B H1B 124.5
C5B N1B H1B 124.5
N3B C2B N1B 104.8(6)
N3B C2B S2B 129.0(5)
N1B C2B S2B 126.2(5)
C2B N3B C4B 111.9(5)
C2B N3B H3B 124.0
C4B N3B H3B 124.0
C5B C4B N3B 105.1(5)
C5B C4B C41B 130.8(6)
N3B C4B C41B 124.2(6)
C42B C41B C46B 119.4(7)
C42B C41B C4B 121.9(7)
C46B C41B C4B 118.7(6)
C41B C42B C43B 117.5(9)
C41B C42B H42B 121.2
C43B C42B H42B 121.2
C44B C43B C42B 124.9(9)
C44B C43B H43B 117.6
C42B C43B H43B 117.6
C43B C44B C45B 116.0(8)
C43B C44B H44B 122.0
C45B C44B H44B 122.0
C44B C45B C46B 122.7(9)
C44B C45B H45B 118.6
C46B C45B H45B 118.6
C41B C46B C45B 119.5(8)
C41B C46B H46B 120.3
C45B C46B H46B 120.3
C4B C5B N1B 107.2(6)
C4B C5B H5B 126.4
N1B C5B H5B 126.4
C2C N1C C5C 110.9(5)
C2C N1C H1C 124.6
C5C N1C H1C 124.6
N3C C2C N1C 105.7(6)
N3C C2C S2C 128.0(5)
N1C C2C S2C 126.3(5)
C2C N3C C4C 110.6(5)
C2C N3C H3C 124.7
C4C N3C H3C 124.7
C5C C4C N3C 105.4(6)
C5C C4C C41C 130.1(6)
N3C C4C C41C 124.4(6)
C42C C41C C46C 116.1(7)
C42C C41C C4C 122.4(7)
C46C C41C C4C 121.5(6)
C43C C42C C41C 119.7(7)
C43C C42C H42C 120.2
C41C C42C H42C 120.2
C42C C43C C44C 120.6(8)
C42C C43C H43C 119.7
C44C C43C H43C 119.7
C45C C44C C43C 118.9(8)
C45C C44C H44C 120.5
C43C C44C H44C 120.5
C46C C45C C44C 120.5(8)
C46C C45C H45C 119.7
C44C C45C H45C 119.7
C45C C46C C41C 124.1(8)
C45C C46C H46C 118.0
C41C C46C H46C 118.0
C4C C5C N1C 107.5(6)
C4C C5C H5C 126.3
N1C C5C H5C 126.3
C2D N1D C5D 110.1(6)
C2D N1D H1D 125.0
C5D N1D H1D 125.0
N1D C2D N3D 105.5(6)
N1D C2D S2D 126.5(5)
N3D C2D S2D 128.0(5)
C2D N3D C4D 111.1(5)
C2D N3D H3D 124.5
C4D N3D H3D 124.5
C5D C4D N3D 106.5(6)
C5D C4D C41D 128.3(6)
N3D C4D C41D 125.2(6)
C42D C41D C46D 115.1(7)
C42D C41D C4D 123.5(7)
C46D C41D C4D 121.2(6)
C43D C42D C41D 123.8(8)
C43D C42D H42D 118.1
C41D C42D H42D 118.1
C42D C43D C44D 117.1(8)
C42D C43D H43D 121.5
C44D C43D H43D 121.5
C45D C44D C43D 121.2(8)
C45D C44D H44D 119.4
C43D C44D H44D 119.4
C44D C45D C46D 119.9(9)
C44D C45D H45D 120.0
C46D C45D H45D 120.0
C45D C46D C41D 122.7(7)
C45D C46D H46D 118.6
C41D C46D H46D 118.6
C4D C5D N1D 106.9(6)
C4D C5D H5D 126.6
N1D C5D H5D 126.6

loop_
_geom_bond_atom_site_label_1
_geom_bond_atom_site_label_2
_geom_bond_distance
N1A C2A 1.342(7)
N1A C5A 1.385(8)
N1A H1A 0.8600
C2A N3A 1.345(8)
C2A S2A 1.691(6)
N3A C4A 1.388(8)
N3A H3A 0.8600
C4A C5A 1.355(9)
C4A C41A 1.487(9)
C41A C46A 1.331(10)
C41A C42A 1.331(11)
C42A C43A 1.378(13)
C42A H42A 0.9300
C43A C44A 1.343(14)
C43A H43A 0.9300
C44A C45A 1.351(12)
C44A H44A 0.9300
C45A C46A 1.434(12)
C45A H45A 0.9300
C46A H46A 0.9300
C5A H5A 0.9300
N1B C2B 1.346(8)
N1B C5B 1.377(8)
N1B H1B 0.8600
C2B N3B 1.328(8)
C2B S2B 1.688(6)
N3B C4B 1.397(8)
N3B H3B 0.8600
C4B C5B 1.349(9)
C4B C41B 1.458(9)
C41B C42B 1.359(12)
C41B C46B 1.377(11)
C42B C43B 1.437(13)
C42B H42B 0.9300
C43B C44B 1.318(14)
C43B H43B 0.9300
C44B C45B 1.360(13)
C44B H44B 0.9300
C45B C46B 1.407(12)
C45B H45B 0.9300
C46B H46B 0.9300
C5B H5B 0.9300
N1C C2C 1.338(8)
N1C C5C 1.361(9)
N1C H1C 0.8600
C2C N3C 1.329(8)
C2C S2C 1.698(7)
N3C C4C 1.397(8)
N3C H3C 0.8600
C4C C5C 1.345(9)
C4C C41C 1.456(9)
C41C C42C 1.407(9)
C41C C46C 1.416(10)
C42C C43C 1.368(13)
C42C H42C 0.9300
C43C C44C 1.419(13)
C43C H43C 0.9300
C44C C45C 1.358(12)
C44C H44C 0.9300
C45C C46C 1.303(12)
C45C H45C 0.9300
C46C H46C 0.9300
C5C H5C 0.9300
N1D C2D 1.333(8)
N1D C5D 1.383(9)
N1D H1D 0.8600
C2D N3D 1.355(8)
C2D S2D 1.697(7)
N3D C4D 1.355(8)
N3D H3D 0.8600
C4D C5D 1.355(9)
C4D C41D 1.476(9)
C41D C42D 1.377(10)
C41D C46D 1.378(11)
C42D C43D 1.350(12)
C42D H42D 0.9300
C43D C44D 1.393(13)
C43D H43D 0.9300
C44D C45D 1.323(12)
C44D H44D 0.9300
C45D C46D 1.345(12)
C45D H45D 0.9300
C46D H46D 0.9300
C5D H5D 0.9300

loop_
_geom_hbond_atom_site_label_D
_geom_hbond_atom_site_label_H
_geom_hbond_atom_site_label_A
_geom_hbond_site_symmetry_A
_geom_hbond_distance_DH
_geom_hbond_distance_HA
_geom_hbond_distance_DA
_geom_hbond_angle_DHA
_geom_hbond_publ_flag
N1A H1A S2B . 0.86 2.44 3.274(6) 162.5 y
N3A H3A S2B 3 0.86 2.50 3.350(5) 172.4 y
C42A H42A S2B 3 0.93 2.85 3.723(9) 156.2 y
N1B H1B S2A 3_445 0.86 2.46 3.290(5) 162.9 y
N3B H3B S2A . 0.86 2.48 3.343(5) 175.5 y
C42B H42B S2A . 0.93 2.79 3.686(9) 160.9 y
N1C H1C S2D . 0.86 2.45 3.288(5) 165.5 y
N3C H3C S2D 3_445 0.86 2.50 3.348(5) 171.6 y
C42C H42C S2D 3_445 0.93 2.89 3.741(8) 152.5 y
N1D H1D S2C 3 0.86 2.43 3.271(6) 166.0 y
N3D H3D S2C . 0.86 2.50 3.353(6) 171.8 y
C42D H42D S2C . 0.93 2.85 3.766(9) 169.3 y

loop_
_cod_related_entry_id
_cod_related_entry_database
_cod_related_entry_code
1 ChemSpider 962867
